data_4118614
loop_
_publ_author_name
'Henrik Teller'
'Matthieu Corbet'
'Luca Mantilli'
'Gopinadhanpillai Gopakumar'
'Richard Goddard'
'Walter Thiel'
'Alois F\"urstner'

_publ_section_title
;
 One-Point Binding Ligands for Asymmetric Gold Catalysis: Phosphoramidites
 with a TADDOL-Related but Acyclic Backbone
;
_journal_name_full 'Journal of the American Chemical Society'
_journal_page_first 15331
_journal_page_last 15342
_journal_paper_doi 10.1021/ja303641p
_journal_volume 134
_journal_year 2012
_chemical_compound_source dichloromethane,hexane
_chemical_formula_moiety 'C27 H23 Br O2 '
_chemical_formula_sum 'C27 H23 Br O2'
_chemical_formula_weight 459.36
_chemical_name_systematic
;
 ?
;
_space_group_crystal_system triclinic
_space_group_IT_number 2
_space_group_name_Hall '-P 1'
_space_group_name_H-M_alt 'P -1'
_symmetry_cell_setting triclinic
_symmetry_Int_Tables_number 2
_symmetry_space_group_name_Hall '-P 1'
_symmetry_space_group_name_H-M 'P -1'
_atom_sites_solution_hydrogens geom
_atom_sites_solution_primary direct
_atom_sites_solution_secondary difmap
_audit_block_code TLL-TL-053-01
_audit_creation_date 2012-04-13
_audit_creation_method
;
  Olex2 1.1
  (compiled 2011.02.15 svn.r1672, GUI svn.r3494)
;
_cell_angle_alpha 105.241(3)
_cell_angle_beta 101.586(3)
_cell_angle_gamma 98.300(3)
_cell_formula_units_Z 2
_cell_length_a 9.0137(13)
_cell_length_b 11.1334(16)
_cell_length_c 11.4146(16)
_cell_measurement_reflns_used 9779
_cell_measurement_temperature 100
_cell_measurement_theta_max 66.5040
_cell_measurement_theta_min 4.9406
_cell_volume 1058.9(3)
_computing_cell_refinement 'SAINT software (Bruker AXS, 2004)'
_computing_data_collection 'PROTEUM2 (Bruker AXS, 2008)'
_computing_data_reduction 'SAINT software (Bruker AXS, 2004)'
_computing_molecular_graphics 'DIAMOND (Crystal Impact GbR, 2005)'
_computing_publication_material
;
O. V. Dolomanov, L. J. Bourhis, R. J. Gildea, J. A. K. Howard and H. Puschmann,
OLEX2: a complete structure solution, refinement and analysis program.
J. Appl. Cryst. (2009). 42, 339-341.
;
_computing_structure_refinement 'SHELXL-97 (G. M. Sheldrick, 2011)'
_computing_structure_solution 'SHELXS-97 (G. M. Sheldrick, 2011)'
_diffrn_ambient_temperature 100
_diffrn_detector_area_resol_mean 66.67
_diffrn_measured_fraction_theta_full 0.969
_diffrn_measured_fraction_theta_max 0.969
_diffrn_measurement_device_type 'Bruker AXS X8 Proteum'
_diffrn_measurement_method 'CCD \f- and \w-scans'
_diffrn_radiation_monochromator 'focusing multilayer optic'
_diffrn_radiation_source '0.2 x 2mm^2^ focus rotating anode'
_diffrn_radiation_type Cu-K\a
_diffrn_radiation_wavelength 1.54178
_diffrn_reflns_av_R_equivalents 0.0358
_diffrn_reflns_av_unetI/netI 0.0182
_diffrn_reflns_limit_h_max 10
_diffrn_reflns_limit_h_min -10
_diffrn_reflns_limit_k_max 12
_diffrn_reflns_limit_k_min -13
_diffrn_reflns_limit_l_max 13
_diffrn_reflns_limit_l_min -13
_diffrn_reflns_number 45630
_diffrn_reflns_theta_full 66.94
_diffrn_reflns_theta_max 66.94
_diffrn_reflns_theta_min 4.15
_diffrn_source 'fine-focus sealed tube'
_diffrn_source_current 40.0
_diffrn_source_power 1.6
_diffrn_source_voltage 40.0
_diffrn_standards_number 0
_exptl_absorpt_coefficient_mu 2.805
_exptl_absorpt_correction_T_max 0.66985
_exptl_absorpt_correction_T_min 0.41176
_exptl_absorpt_correction_type gaussian
_exptl_absorpt_process_details 'SADABS (Bruker AXS, 2008)'
_exptl_crystal_colour colourless
_exptl_crystal_density_diffrn 1.441
_exptl_crystal_description prism
_exptl_crystal_F_000 472
_exptl_crystal_size_max 0.41
_exptl_crystal_size_mid 0.28
_exptl_crystal_size_min 0.18
_refine_diff_density_max 0.257
_refine_diff_density_min -0.568
_refine_diff_density_rms 0.056
_refine_ls_extinction_method none
_refine_ls_goodness_of_fit_ref 1.078
_refine_ls_hydrogen_treatment constr
_refine_ls_matrix_type full
_refine_ls_number_parameters 271
_refine_ls_number_reflns 3651
_refine_ls_number_restraints 0
_refine_ls_restrained_S_all 1.078
_refine_ls_R_factor_all 0.0260
_refine_ls_R_factor_gt 0.0260
_refine_ls_shift/su_max 0.001
_refine_ls_shift/su_mean 0.000
_refine_ls_structure_factor_coef Fsqd
_refine_ls_weighting_details 'calc w=1/[\s^2^(Fo^2^)+(0.0299P)^2^+0.8519P] where P=(Fo^2^+2Fc^2^)/3'
_refine_ls_weighting_scheme calc
_refine_ls_wR_factor_gt 0.0654
_refine_ls_wR_factor_ref 0.0654
_reflns_number_gt 3646
_reflns_number_total 3651
_reflns_threshold_expression >2sigma(I)
_cod_data_source_file ja303641p_si_006.cif
_cod_data_source_block 7336neu
_cod_database_code 4118614

loop_
_space_group_symop_id
_space_group_symop_operation_xyz
1 'x, y, z'
2 '-x, -y, -z'

loop_
_atom_site_label
_atom_site_type_symbol
_atom_site_fract_x
_atom_site_fract_y
_atom_site_fract_z
_atom_site_U_iso_or_equiv
_atom_site_adp_type
_atom_site_occupancy
_atom_site_symmetry_multiplicity
_atom_site_calc_flag
_atom_site_refinement_flags
Br1 Br 0.70896(2) 0.294810(18) -0.195312(18) 0.02658(8) Uani 1 1 d .
O1 O 0.09748(13) 0.35463(11) 0.35945(10) 0.0164(2) Uani 1 1 d .
O2 O 0.17477(13) 0.05539(10) 0.32001(11) 0.0163(2) Uani 1 1 d .
C1 C 0.24117(18) 0.19017(15) 0.37048(15) 0.0143(3) Uani 1 1 d .
C2 C 0.16440(18) 0.26761(15) 0.29057(15) 0.0141(3) Uani 1 1 d .
C3 C 0.0535(2) 0.45145(17) 0.30488(16) 0.0209(4) Uani 1 1 d .
H3A H 0.1452 0.5144 0.3147 0.025 Uiso 1 1 calc R
H3B H -0.0150 0.4941 0.3487 0.025 Uiso 1 1 calc R
C4 C -0.0272(2) 0.39438(18) 0.16723(17) 0.0223(4) Uani 1 1 d .
H4A H -0.0600 0.4601 0.1331 0.027 Uiso 1 1 calc R
H4B H -0.1182 0.3304 0.1566 0.027 Uiso 1 1 calc R
C5 C 0.0847(2) 0.33403(16) 0.09831(16) 0.0197(3) Uani 1 1 d .
H5A H 0.0280 0.2791 0.0155 0.024 Uiso 1 1 calc R
H5B H 0.1596 0.4001 0.0884 0.024 Uiso 1 1 calc R
C6 C 0.16858(18) 0.25691(15) 0.17097(15) 0.0157(3) Uani 1 1 d .
C7 C 0.24218(18) 0.15926(16) 0.10282(15) 0.0163(3) Uani 1 1 d .
C8 C 0.2133(2) 0.04061(16) 0.11149(16) 0.0186(3) Uani 1 1 d .
H8 H 0.2601 -0.0207 0.0696 0.022 Uiso 1 1 calc R
C9 C 0.1069(2) 0.00608(16) 0.18773(16) 0.0193(3) Uani 1 1 d .
H9A H 0.0137 0.0384 0.1678 0.023 Uiso 1 1 calc R
H9B H 0.0772 -0.0859 0.1648 0.023 Uiso 1 1 calc R
C10 C 0.34891(19) 0.19426(16) 0.02762(16) 0.0172(3) Uani 1 1 d .
C11 C 0.4440(2) 0.31589(16) 0.06465(16) 0.0184(3) Uani 1 1 d .
H11 H 0.4347 0.3777 0.1341 0.022 Uiso 1 1 calc R
C12 C 0.5514(2) 0.34601(16) -0.00009(17) 0.0201(3) Uani 1 1 d .
H12 H 0.6143 0.4269 0.0259 0.024 Uiso 1 1 calc R
C13 C 0.5638(2) 0.25428(17) -0.10364(17) 0.0201(3) Uani 1 1 d .
C14 C 0.4700(2) 0.13356(17) -0.14480(17) 0.0235(4) Uani 1 1 d .
H14 H 0.4783 0.0729 -0.2155 0.028 Uiso 1 1 calc R
C15 C 0.3636(2) 0.10508(16) -0.07876(17) 0.0210(4) Uani 1 1 d .
H15 H 0.3002 0.0243 -0.1060 0.025 Uiso 1 1 calc R
C16 C 0.41683(18) 0.21348(15) 0.38284(15) 0.0149(3) Uani 1 1 d .
C17 C 0.49943(19) 0.32950(16) 0.38372(16) 0.0180(3) Uani 1 1 d .
H17 H 0.4470 0.3929 0.3710 0.022 Uiso 1 1 calc R
C18 C 0.6598(2) 0.35177(17) 0.40344(17) 0.0221(4) Uani 1 1 d .
H18 H 0.7136 0.4296 0.4034 0.027 Uiso 1 1 calc R
C19 C 0.7396(2) 0.25835(18) 0.42320(17) 0.0233(4) Uani 1 1 d .
H19 H 0.8465 0.2724 0.4348 0.028 Uiso 1 1 calc R
C20 C 0.6579(2) 0.14339(17) 0.42547(17) 0.0216(4) Uani 1 1 d .
H20 H 0.7108 0.0809 0.4403 0.026 Uiso 1 1 calc R
C21 C 0.49776(19) 0.12109(16) 0.40570(15) 0.0176(3) Uani 1 1 d .
H21 H 0.4443 0.0440 0.4077 0.021 Uiso 1 1 calc R
C22 C 0.21163(18) 0.22617(15) 0.50221(15) 0.0150(3) Uani 1 1 d .
C23 C 0.3150(2) 0.31989(16) 0.60314(16) 0.0195(3) Uani 1 1 d .
H23 H 0.4054 0.3620 0.5919 0.023 Uiso 1 1 calc R
C24 C 0.2839(2) 0.35084(17) 0.72035(17) 0.0230(4) Uani 1 1 d .
H24 H 0.3534 0.4141 0.7868 0.028 Uiso 1 1 calc R
C25 C 0.1501(2) 0.28849(17) 0.73950(17) 0.0224(4) Uani 1 1 d .
H25 H 0.1299 0.3094 0.8183 0.027 Uiso 1 1 calc R
C26 C 0.0470(2) 0.19465(17) 0.63960(17) 0.0213(4) Uani 1 1 d .
H26 H -0.0431 0.1524 0.6512 0.026 Uiso 1 1 calc R
C27 C 0.07808(19) 0.16367(16) 0.52214(16) 0.0181(3) Uani 1 1 d .
H27 H 0.0086 0.1002 0.4559 0.022 Uiso 1 1 calc R

loop_
_atom_site_aniso_label
_atom_site_aniso_U_11
_atom_site_aniso_U_22
_atom_site_aniso_U_33
_atom_site_aniso_U_23
_atom_site_aniso_U_13
_atom_site_aniso_U_12
Br1 0.02720(12) 0.02845(12) 0.02784(13) 0.00761(8) 0.01681(8) 0.00521(8)
O1 0.0191(6) 0.0177(6) 0.0155(6) 0.0063(5) 0.0067(4) 0.0081(4)
O2 0.0204(6) 0.0122(5) 0.0131(6) 0.0017(4) 0.0027(4) -0.0007(4)
C1 0.0156(8) 0.0115(7) 0.0145(8) 0.0029(6) 0.0031(6) 0.0014(6)
C2 0.0112(7) 0.0140(7) 0.0155(8) 0.0030(6) 0.0030(6) 0.0006(6)
C3 0.0265(9) 0.0208(8) 0.0202(9) 0.0086(7) 0.0086(7) 0.0115(7)
C4 0.0221(9) 0.0266(9) 0.0210(9) 0.0105(8) 0.0032(7) 0.0102(7)
C5 0.0226(8) 0.0218(8) 0.0145(9) 0.0059(7) 0.0027(7) 0.0059(7)
C6 0.0143(7) 0.0155(8) 0.0159(8) 0.0044(7) 0.0030(6) 0.0010(6)
C7 0.0164(8) 0.0188(8) 0.0107(8) 0.0021(6) 0.0007(6) 0.0025(6)
C8 0.0225(8) 0.0175(8) 0.0125(8) 0.0003(7) 0.0025(6) 0.0041(6)
C9 0.0224(8) 0.0157(8) 0.0149(9) 0.0017(7) 0.0012(7) -0.0016(6)
C10 0.0173(8) 0.0197(8) 0.0149(8) 0.0053(7) 0.0034(6) 0.0059(6)
C11 0.0229(8) 0.0178(8) 0.0135(8) 0.0016(7) 0.0053(6) 0.0058(6)
C12 0.0203(8) 0.0179(8) 0.0208(9) 0.0053(7) 0.0040(7) 0.0022(6)
C13 0.0200(8) 0.0234(9) 0.0197(9) 0.0079(7) 0.0078(7) 0.0067(7)
C14 0.0270(9) 0.0232(9) 0.0187(9) 0.0006(7) 0.0093(7) 0.0063(7)
C15 0.0224(9) 0.0180(8) 0.0197(9) 0.0016(7) 0.0053(7) 0.0025(7)
C16 0.0160(8) 0.0176(8) 0.0093(8) 0.0022(6) 0.0023(6) 0.0028(6)
C17 0.0176(8) 0.0178(8) 0.0182(9) 0.0060(7) 0.0022(6) 0.0046(6)
C18 0.0180(8) 0.0226(9) 0.0244(9) 0.0086(7) 0.0038(7) -0.0006(7)
C19 0.0129(8) 0.0288(9) 0.0265(10) 0.0070(8) 0.0035(7) 0.0039(7)
C20 0.0200(8) 0.0220(8) 0.0218(9) 0.0048(7) 0.0027(7) 0.0085(7)
C21 0.0202(8) 0.0157(8) 0.0160(8) 0.0037(7) 0.0039(6) 0.0035(6)
C22 0.0174(8) 0.0140(7) 0.0157(8) 0.0063(6) 0.0043(6) 0.0062(6)
C23 0.0200(8) 0.0177(8) 0.0193(9) 0.0047(7) 0.0046(7) 0.0009(6)
C24 0.0301(9) 0.0203(8) 0.0148(9) 0.0020(7) 0.0025(7) 0.0037(7)
C25 0.0335(10) 0.0228(9) 0.0165(9) 0.0089(7) 0.0105(7) 0.0118(7)
C26 0.0237(9) 0.0221(8) 0.0242(9) 0.0116(7) 0.0113(7) 0.0072(7)
C27 0.0178(8) 0.0182(8) 0.0178(9) 0.0051(7) 0.0037(6) 0.0036(6)

loop_
_atom_type_symbol
_atom_type_description
_atom_type_scat_dispersion_real
_atom_type_scat_dispersion_imag
_atom_type_scat_source
C C 0.0181 0.0091 'International Tables Vol C Tables 4.2.6.8 and 6.1.1.4'
H H 0.0000 0.0000 'International Tables Vol C Tables 4.2.6.8 and 6.1.1.4'
Br Br -0.6763 1.2805 'International Tables Vol C Tables 4.2.6.8 and 6.1.1.4'
O O 0.0492 0.0322 'International Tables Vol C Tables 4.2.6.8 and 6.1.1.4'

loop_
_exptl_crystal_face_index_h
_exptl_crystal_face_index_k
_exptl_crystal_face_index_l
_exptl_crystal_face_perp_dist
1.00 0.00 0.00 0.0900
-1.00 0.00 0.00 0.0900
0.00 -1.00 1.00 0.1700
0.00 1.00 -1.00 0.1100
0.00 1.00 1.00 0.1300
0.00 -2.00 -3.00 0.2800
-3.00 -1.00 -3.00 0.1300
1.00 -3.00 2.00 0.1780

loop_
_geom_angle_atom_site_label_1
_geom_angle_atom_site_label_2
_geom_angle_atom_site_label_3
_geom_angle
_geom_angle_publ_flag
C2 O1 C3 115.94(12) y
C9 O2 C1 117.27(12) y
O2 C1 C2 112.33(13) y
O2 C1 C16 109.93(12) y
O2 C1 C22 103.72(12) y
C16 C1 C2 110.49(13) y
C16 C1 C22 109.12(13) y
C22 C1 C2 111.03(13) y
O1 C2 C1 111.04(13) y
C6 C2 O1 123.75(14) y
C6 C2 C1 125.13(14) y
O1 C3 H3A 109.4 y
O1 C3 H3B 109.4 y
O1 C3 C4 111.06(14) y
H3A C3 H3B 108.0 y
C4 C3 H3A 109.4 y
C4 C3 H3B 109.4 y
C3 C4 H4A 109.9 y
C3 C4 H4B 109.9 y
C3 C4 C5 108.87(14) y
H4A C4 H4B 108.3 y
C5 C4 H4A 109.9 y
C5 C4 H4B 109.9 y
C4 C5 H5A 109.6 y
C4 C5 H5B 109.6 y
H5A C5 H5B 108.1 y
C6 C5 C4 110.36(14) y
C6 C5 H5A 109.6 y
C6 C5 H5B 109.6 y
C2 C6 C5 121.36(15) y
C2 C6 C7 120.27(14) y
C7 C6 C5 118.07(14) y
C6 C7 C10 119.77(14) y
C8 C7 C6 119.39(15) y
C8 C7 C10 120.84(15) y
C7 C8 H8 119.7 y
C7 C8 C9 120.68(15) y
C9 C8 H8 119.7 y
O2 C9 C8 113.05(13) y
O2 C9 H9A 109.0 y
O2 C9 H9B 109.0 y
C8 C9 H9A 109.0 y
C8 C9 H9B 109.0 y
H9A C9 H9B 107.8 y
C11 C10 C7 121.22(15) y
C15 C10 C7 121.07(15) y
C15 C10 C11 117.63(16) y
C10 C11 H11 119.3 y
C12 C11 C10 121.37(16) y
C12 C11 H11 119.3 y
C11 C12 H12 120.5 y
C13 C12 C11 119.07(16) y
C13 C12 H12 120.5 y
C12 C13 Br1 119.64(13) y
C12 C13 C14 121.37(16) y
C14 C13 Br1 118.97(13) y
C13 C14 H14 120.6 y
C15 C14 C13 118.75(17) y
C15 C14 H14 120.6 y
C10 C15 H15 119.1 y
C14 C15 C10 121.79(16) y
C14 C15 H15 119.1 y
C17 C16 C1 121.54(14) y
C17 C16 C21 118.85(15) y
C21 C16 C1 119.32(14) y
C16 C17 H17 119.6 y
C16 C17 C18 120.71(15) y
C18 C17 H17 119.6 y
C17 C18 H18 119.9 y
C19 C18 C17 120.25(16) y
C19 C18 H18 119.9 y
C18 C19 H19 120.4 y
C18 C19 C20 119.24(16) y
C20 C19 H19 120.4 y
C19 C20 H20 119.7 y
C21 C20 C19 120.51(16) y
C21 C20 H20 119.7 y
C16 C21 H21 119.8 y
C20 C21 C16 120.41(16) y
C20 C21 H21 119.8 y
C23 C22 C1 121.99(14) y
C27 C22 C1 119.47(14) y
C27 C22 C23 118.54(15) y
C22 C23 H23 119.8 y
C24 C23 C22 120.45(16) y
C24 C23 H23 119.8 y
C23 C24 H24 119.6 y
C23 C24 C25 120.73(17) y
C25 C24 H24 119.6 y
C24 C25 H25 120.4 y
C26 C25 C24 119.17(16) y
C26 C25 H25 120.4 y
C25 C26 H26 119.9 y
C25 C26 C27 120.11(16) y
C27 C26 H26 119.9 y
C22 C27 H27 119.5 y
C26 C27 C22 121.00(16) y
C26 C27 H27 119.5 y

loop_
_geom_bond_atom_site_label_1
_geom_bond_atom_site_label_2
_geom_bond_distance
_geom_bond_publ_flag
Br1 C13 1.9071(17) y
O1 C2 1.3708(19) y
O1 C3 1.444(2) y
O2 C1 1.4455(19) y
O2 C9 1.432(2) y
C1 C2 1.545(2) y
C1 C16 1.538(2) y
C1 C22 1.539(2) y
C2 C6 1.348(2) y
C3 H3A 0.9700 y
C3 H3B 0.9700 y
C3 C4 1.511(3) y
C4 H4A 0.9700 y
C4 H4B 0.9700 y
C4 C5 1.525(2) y
C5 H5A 0.9700 y
C5 H5B 0.9700 y
C5 C6 1.519(2) y
C6 C7 1.482(2) y
C7 C8 1.342(2) y
C7 C10 1.488(2) y
C8 H8 0.9300 y
C8 C9 1.493(2) y
C9 H9A 0.9700 y
C9 H9B 0.9700 y
C10 C11 1.402(2) y
C10 C15 1.395(3) y
C11 H11 0.9300 y
C11 C12 1.386(2) y
C12 H12 0.9300 y
C12 C13 1.380(3) y
C13 C14 1.387(3) y
C14 H14 0.9300 y
C14 C15 1.384(3) y
C15 H15 0.9300 y
C16 C17 1.391(2) y
C16 C21 1.393(2) y
C17 H17 0.9300 y
C17 C18 1.392(2) y
C18 H18 0.9300 y
C18 C19 1.387(3) y
C19 H19 0.9300 y
C19 C20 1.391(3) y
C20 H20 0.9300 y
C20 C21 1.390(2) y
C21 H21 0.9300 y
C22 C23 1.393(2) y
C22 C27 1.392(2) y
C23 H23 0.9300 y
C23 C24 1.387(3) y
C24 H24 0.9300 y
C24 C25 1.388(3) y
C25 H25 0.9300 y
C25 C26 1.387(3) y
C26 H26 0.9300 y
C26 C27 1.389(3) y
C27 H27 0.9300 y
